data_4037475
loop_
_publ_author_name
'Su, Hsin Y.'
'Taylor, Mark S.'

_publ_section_title
;
 P-Stereogenic \b-Aminophosphines: Preparation and Applications in
 Enantioselective Organocatalysis.
;
_journal_issue 6
_journal_name_full 'The Journal of organic chemistry'
_journal_page_first 3173
_journal_page_last 3182
_journal_paper_doi 10.1021/acs.joc.7b00199
_journal_volume 82
_journal_year 2017
_chemical_absolute_configuration ad
_chemical_formula_moiety 'C19 H27 N O2 P, Cl'
_chemical_formula_sum 'C19 H27 Cl N O2 P'
_chemical_formula_weight 367.83
_space_group_crystal_system monoclinic
_space_group_IT_number 4
_space_group_name_Hall 'P 2yb'
_space_group_name_H-M_alt 'P 1 21 1'
_atom_sites_solution_hydrogens mixed
_audit_creation_method SHELXL-2014/7
_cell_angle_alpha 90
_cell_angle_beta 92.1850(10)
_cell_angle_gamma 90
_cell_formula_units_Z 2
_cell_length_a 9.6731(3)
_cell_length_b 8.3989(2)
_cell_length_c 12.0183(3)
_cell_measurement_reflns_used 9974
_cell_measurement_temperature 147(2)
_cell_measurement_theta_max 67.38
_cell_measurement_theta_min 3.68
_cell_volume 975.70(5)
_computing_cell_refinement APEX2
_computing_data_collection 'APEX2 (Bruker, 2014)'
_computing_data_reduction 'SAINT (Bruker, 2014)'
_computing_molecular_graphics 'PLATON (Spek, 2009)'
_computing_publication_material 'SHELXTL (Sheldrick, 2008)'
_computing_structure_refinement 'SHELXL-2014/7 (Sheldrick, 2015)'
_computing_structure_solution 'SHELXT (Sheldrick, 2008)'
_diffrn_ambient_temperature 147(2)
_diffrn_measured_fraction_theta_full 0.989
_diffrn_measured_fraction_theta_max 0.989
_diffrn_measurement_device_type 'Bruker Kappa APEX-DUO CCD'
_diffrn_measurement_method '\f and \w scans'
_diffrn_radiation_type CuK\a
_diffrn_radiation_wavelength 1.54178
_diffrn_reflns_av_R_equivalents 0.0288
_diffrn_reflns_av_unetI/netI 0.0267
_diffrn_reflns_Laue_measured_fraction_full 0.989
_diffrn_reflns_Laue_measured_fraction_max 0.989
_diffrn_reflns_limit_h_max 11
_diffrn_reflns_limit_h_min -11
_diffrn_reflns_limit_k_max 9
_diffrn_reflns_limit_k_min -9
_diffrn_reflns_limit_l_max 14
_diffrn_reflns_limit_l_min -14
_diffrn_reflns_number 18880
_diffrn_reflns_point_group_measured_fraction_full 0.990
_diffrn_reflns_point_group_measured_fraction_max 0.990
_diffrn_reflns_theta_full 67.460
_diffrn_reflns_theta_max 67.460
_diffrn_reflns_theta_min 3.680
_diffrn_source 'Bruker ImuS with multi-layer optics'
_exptl_absorpt_coefficient_mu 2.588
_exptl_absorpt_correction_T_max 0.7529
_exptl_absorpt_correction_T_min 0.6105
_exptl_absorpt_correction_type multi-scan
_exptl_absorpt_process_details 'SADABS (Sheldrick, 1996)'
_exptl_crystal_colour colourless
_exptl_crystal_density_diffrn 1.252
_exptl_crystal_description plate
_exptl_crystal_F_000 392
_exptl_crystal_size_max 0.210
_exptl_crystal_size_mid 0.160
_exptl_crystal_size_min 0.050
_refine_diff_density_max 0.221
_refine_diff_density_min -0.207
_refine_diff_density_rms 0.036
_refine_ls_abs_structure_details
; 
 Refined as an inversion twin. 
;
_refine_ls_abs_structure_Flack 0.017(14)
_refine_ls_extinction_method none
_refine_ls_goodness_of_fit_ref 1.068
_refine_ls_hydrogen_treatment mixed
_refine_ls_matrix_type full
_refine_ls_number_parameters 234
_refine_ls_number_reflns 3384
_refine_ls_number_restraints 1
_refine_ls_restrained_S_all 1.068
_refine_ls_R_factor_all 0.0219
_refine_ls_R_factor_gt 0.0217
_refine_ls_shift/su_max 0.001
_refine_ls_shift/su_mean 0.000
_refine_ls_structure_factor_coef Fsqd
_refine_ls_weighting_details 'w=1/[\s^2^(Fo^2^)+(0.0305P)^2^+0.1440P] where P=(Fo^2^+2Fc^2^)/3'
_refine_ls_weighting_scheme calc
_refine_ls_wR_factor_gt 0.0561
_refine_ls_wR_factor_ref 0.0562
_reflns_Friedel_coverage 0.861
_reflns_Friedel_fraction_full 0.990
_reflns_Friedel_fraction_max 0.990
_reflns_number_gt 3347
_reflns_number_total 3384
_reflns_threshold_expression 'I > 2\s(I)'
_cod_data_source_file jo7b00199_si_002.cif
_cod_data_source_block d15109_a
_cod_original_sg_symbol_H-M 'P 21'
_cod_database_code 4037475
_shelx_shelxl_version_number 2014/7
_shelx_space_group_comment
; 
The symmetry employed for this shelxl refinement is uniquely defined 
by the following loop, which should always be used as a source of 
symmetry information in preference to the above space-group names. 
They are only intended as comments. 
;
_shelx_estimated_absorpt_t_min 0.612
_shelx_estimated_absorpt_t_max 0.881

loop_
_space_group_symop_operation_xyz
'x, y, z'
'-x, y+1/2, -z'

loop_
_atom_site_label
_atom_site_type_symbol
_atom_site_fract_x
_atom_site_fract_y
_atom_site_fract_z
_atom_site_U_iso_or_equiv
_atom_site_adp_type
_atom_site_occupancy
_atom_site_site_symmetry_order
_atom_site_calc_flag
_atom_site_refinement_flags_posn
_atom_site_refinement_flags_adp
Cl1 Cl 0.46782(6) 1.02196(6) 0.13798(4) 0.02957(14) Uani 1 1 d . .
P1 P 0.76316(4) 0.45274(6) 0.23424(4) 0.01592(12) Uani 1 1 d . .
O1 O 0.81587(14) 0.58332(18) 0.16249(11) 0.0221(3) Uani 1 1 d . .
O2 O 0.71864(14) 0.13602(18) 0.34121(11) 0.0236(3) Uani 1 1 d . .
N1 N 0.54202(18) 0.6674(2) 0.10325(15) 0.0188(3) Uani 1 1 d . .
H1N H 0.509(3) 0.760(4) 0.102(2) 0.025(7) Uiso 1 1 d . .
H2N H 0.519(3) 0.624(4) 0.035(2) 0.034(7) Uiso 1 1 d . .
H3N H 0.637(3) 0.676(3) 0.111(2) 0.025(6) Uiso 1 1 d . .
C1 C 0.58045(19) 0.4179(2) 0.20487(16) 0.0189(4) Uani 1 1 d . .
H1A H 0.5695 0.3601 0.1333 0.023 Uiso 1 1 calc R U
H1B H 0.5448 0.3482 0.2637 0.023 Uiso 1 1 calc R U
C2 C 0.49220(19) 0.5688(2) 0.19811(15) 0.0177(4) Uani 1 1 d . .
H2A H 0.5096 0.6304 0.2685 0.021 Uiso 1 1 calc R U
C3 C 0.33458(19) 0.5342(3) 0.18614(17) 0.0225(4) Uani 1 1 d . .
C4 C 0.2898(2) 0.4628(5) 0.2953(2) 0.0499(8) Uani 1 1 d . .
H4A H 0.1893 0.4471 0.2920 0.075 Uiso 1 1 calc R U
H4B H 0.3151 0.5352 0.3566 0.075 Uiso 1 1 calc R U
H4C H 0.3359 0.3601 0.3075 0.075 Uiso 1 1 calc R U
C5 C 0.2533(2) 0.6883(3) 0.1656(2) 0.0369(5) Uani 1 1 d . .
H5A H 0.1540 0.6663 0.1687 0.055 Uiso 1 1 calc R U
H5B H 0.2736 0.7307 0.0921 0.055 Uiso 1 1 calc R U
H5C H 0.2801 0.7665 0.2230 0.055 Uiso 1 1 calc R U
C6 C 0.3004(2) 0.4195(3) 0.0903(2) 0.0334(6) Uani 1 1 d . .
H6A H 0.1999 0.4060 0.0821 0.050 Uiso 1 1 calc R U
H6B H 0.3439 0.3162 0.1061 0.050 Uiso 1 1 calc R U
H6C H 0.3356 0.4629 0.0211 0.050 Uiso 1 1 calc R U
C7 C 0.7909(2) 0.5045(3) 0.37944(16) 0.0220(4) Uani 1 1 d . .
C8 C 0.7019(2) 0.4641(3) 0.46308(17) 0.0313(5) Uani 1 1 d . .
H8A H 0.6210 0.4034 0.4459 0.038 Uiso 1 1 calc R U
C9 C 0.7318(3) 0.5132(4) 0.57235(19) 0.0412(6) Uani 1 1 d . .
H9A H 0.6704 0.4869 0.6294 0.049 Uiso 1 1 calc R U
C10 C 0.8500(3) 0.5996(4) 0.5977(2) 0.0438(7) Uani 1 1 d . .
H10A H 0.8705 0.6311 0.6725 0.053 Uiso 1 1 calc R U
C11 C 0.9392(3) 0.6407(4) 0.5150(2) 0.0406(6) Uani 1 1 d . .
H11A H 1.0205 0.7005 0.5327 0.049 Uiso 1 1 calc R U
C12 C 0.9089(2) 0.5941(3) 0.40609(19) 0.0289(5) Uani 1 1 d . .
H12A H 0.9692 0.6235 0.3490 0.035 Uiso 1 1 calc R U
C13 C 0.84551(19) 0.2664(2) 0.20628(16) 0.0174(4) Uani 1 1 d . .
C14 C 0.80970(18) 0.1226(3) 0.25741(15) 0.0188(4) Uani 1 1 d . .
C15 C 0.8671(2) -0.0198(3) 0.22357(16) 0.0233(4) Uani 1 1 d . .
H15A H 0.8414 -0.1173 0.2571 0.028 Uiso 1 1 calc R U
C16 C 0.9626(2) -0.0184(3) 0.14024(16) 0.0271(5) Uani 1 1 d . .
H16A H 1.0017 -0.1160 0.1169 0.033 Uiso 1 1 calc R U
C17 C 1.0019(2) 0.1220(3) 0.09056(17) 0.0268(5) Uani 1 1 d . .
H17A H 1.0694 0.1217 0.0352 0.032 Uiso 1 1 calc R U
C18 C 0.9412(2) 0.2634(3) 0.12294(16) 0.0215(4) Uani 1 1 d . .
H18A H 0.9655 0.3600 0.0875 0.026 Uiso 1 1 calc R U
C19 C 0.6727(2) -0.0084(3) 0.39113(18) 0.0327(5) Uani 1 1 d . .
H19A H 0.6048 0.0165 0.4471 0.049 Uiso 1 1 calc R U
H19B H 0.7519 -0.0635 0.4269 0.049 Uiso 1 1 calc R U
H19C H 0.6299 -0.0772 0.3336 0.049 Uiso 1 1 calc R U

loop_
_atom_site_aniso_label
_atom_site_aniso_U_11
_atom_site_aniso_U_22
_atom_site_aniso_U_33
_atom_site_aniso_U_23
_atom_site_aniso_U_13
_atom_site_aniso_U_12
Cl1 0.0468(3) 0.0169(3) 0.0251(2) -0.00030(19) 0.00139(19) 0.0010(2)
P1 0.0153(2) 0.0145(2) 0.0177(2) -0.00006(18) -0.00152(15) 0.00043(18)
O1 0.0218(6) 0.0189(8) 0.0254(7) 0.0029(6) -0.0007(5) -0.0028(6)
O2 0.0265(7) 0.0209(8) 0.0236(7) 0.0036(6) 0.0050(6) 0.0009(6)
N1 0.0211(8) 0.0134(10) 0.0217(8) 0.0028(7) -0.0018(6) 0.0017(7)
C1 0.0186(8) 0.0155(12) 0.0223(9) 0.0020(7) -0.0021(7) 0.0007(7)
C2 0.0208(9) 0.0154(10) 0.0169(9) 0.0007(7) -0.0006(7) 0.0013(7)
C3 0.0175(9) 0.0213(11) 0.0290(10) 0.0032(9) 0.0031(7) 0.0043(8)
C4 0.0269(10) 0.077(2) 0.0468(14) 0.0266(16) 0.0099(10) 0.0013(14)
C5 0.0251(10) 0.0266(14) 0.0586(15) -0.0030(11) -0.0021(10) 0.0083(10)
C6 0.0166(9) 0.0319(15) 0.0513(14) -0.0106(10) -0.0034(9) -0.0023(9)
C7 0.0236(9) 0.0206(11) 0.0215(9) -0.0022(8) -0.0042(7) 0.0083(8)
C8 0.0324(10) 0.0374(14) 0.0243(10) -0.0019(10) 0.0022(8) 0.0050(11)
C9 0.0529(14) 0.0488(17) 0.0221(10) -0.0002(11) 0.0039(10) 0.0184(13)
C10 0.0550(15) 0.0467(17) 0.0281(12) -0.0144(11) -0.0178(11) 0.0237(13)
C11 0.0419(13) 0.0391(16) 0.0393(13) -0.0131(11) -0.0201(11) 0.0089(11)
C12 0.0266(10) 0.0271(13) 0.0324(11) -0.0037(9) -0.0081(8) 0.0058(9)
C13 0.0142(9) 0.0191(11) 0.0187(9) -0.0013(8) -0.0037(7) 0.0009(7)
C14 0.0184(8) 0.0202(11) 0.0175(9) 0.0017(8) -0.0035(7) 0.0023(8)
C15 0.0274(9) 0.0180(12) 0.0240(9) 0.0013(8) -0.0052(7) 0.0031(8)
C16 0.0288(10) 0.0259(14) 0.0261(10) -0.0069(8) -0.0050(8) 0.0115(9)
C17 0.0238(9) 0.0334(13) 0.0234(10) -0.0041(9) 0.0018(8) 0.0062(9)
C18 0.0188(9) 0.0257(12) 0.0200(9) 0.0005(8) -0.0002(7) -0.0004(8)
C19 0.0395(12) 0.0295(15) 0.0296(11) 0.0104(9) 0.0050(9) -0.0030(10)

loop_
_atom_type_symbol
_atom_type_description
_atom_type_scat_dispersion_real
_atom_type_scat_dispersion_imag
_atom_type_scat_source
C C 0.0181 0.0091 'International Tables Vol C Tables 4.2.6.8 and 6.1.1.4'
H H 0.0000 0.0000 'International Tables Vol C Tables 4.2.6.8 and 6.1.1.4'
N N 0.0311 0.0180 'International Tables Vol C Tables 4.2.6.8 and 6.1.1.4'
O O 0.0492 0.0322 'International Tables Vol C Tables 4.2.6.8 and 6.1.1.4'
P P 0.2955 0.4335 'International Tables Vol C Tables 4.2.6.8 and 6.1.1.4'
Cl Cl 0.3639 0.7018 'International Tables Vol C Tables 4.2.6.8 and 6.1.1.4'

loop_
_geom_angle_atom_site_label_1
_geom_angle_atom_site_label_2
_geom_angle_atom_site_label_3
_geom_angle
O1 P1 C13 111.60(9)
O1 P1 C7 109.80(10)
C13 P1 C7 109.87(9)
O1 P1 C1 110.91(8)
C13 P1 C1 105.04(9)
C7 P1 C1 109.53(9)
C14 O2 C19 117.24(17)
C2 N1 H1N 113.0(17)
C2 N1 H2N 112.8(18)
H1N N1 H2N 106(3)
C2 N1 H3N 108.5(15)
H1N N1 H3N 108(2)
H2N N1 H3N 108(2)
C2 C1 P1 114.53(14)
C2 C1 H1A 108.6
P1 C1 H1A 108.6
C2 C1 H1B 108.6
P1 C1 H1B 108.6
H1A C1 H1B 107.6
N1 C2 C1 107.62(15)
N1 C2 C3 112.01(15)
C1 C2 C3 113.20(17)
N1 C2 H2A 107.9
C1 C2 H2A 107.9
C3 C2 H2A 107.9
C4 C3 C6 110.0(2)
C4 C3 C5 108.1(2)
C6 C3 C5 108.46(18)
C4 C3 C2 107.77(16)
C6 C3 C2 111.78(15)
C5 C3 C2 110.69(19)
C3 C4 H4A 109.5
C3 C4 H4B 109.5
H4A C4 H4B 109.5
C3 C4 H4C 109.5
H4A C4 H4C 109.5
H4B C4 H4C 109.5
C3 C5 H5A 109.5
C3 C5 H5B 109.5
H5A C5 H5B 109.5
C3 C5 H5C 109.5
H5A C5 H5C 109.5
H5B C5 H5C 109.5
C3 C6 H6A 109.5
C3 C6 H6B 109.5
H6A C6 H6B 109.5
C3 C6 H6C 109.5
H6A C6 H6C 109.5
H6B C6 H6C 109.5
C8 C7 C12 119.33(19)
C8 C7 P1 124.47(16)
C12 C7 P1 116.18(16)
C7 C8 C9 119.8(2)
C7 C8 H8A 120.1
C9 C8 H8A 120.1
C10 C9 C8 120.3(2)
C10 C9 H9A 119.9
C8 C9 H9A 119.9
C9 C10 C11 120.4(2)
C9 C10 H10A 119.8
C11 C10 H10A 119.8
C10 C11 C12 119.5(2)
C10 C11 H11A 120.3
C12 C11 H11A 120.3
C11 C12 C7 120.7(2)
C11 C12 H12A 119.6
C7 C12 H12A 119.6
C18 C13 C14 118.83(19)
C18 C13 P1 117.60(16)
C14 C13 P1 123.35(14)
O2 C14 C15 124.33(18)
O2 C14 C13 115.32(17)
C15 C14 C13 120.34(17)
C14 C15 C16 119.3(2)
C14 C15 H15A 120.3
C16 C15 H15A 120.3
C17 C16 C15 121.4(2)
C17 C16 H16A 119.3
C15 C16 H16A 119.3
C16 C17 C18 118.89(18)
C16 C17 H17A 120.6
C18 C17 H17A 120.6
C17 C18 C13 121.2(2)
C17 C18 H18A 119.4
C13 C18 H18A 119.4
O2 C19 H19A 109.5
O2 C19 H19B 109.5
H19A C19 H19B 109.5
O2 C19 H19C 109.5
H19A C19 H19C 109.5
H19B C19 H19C 109.5

loop_
_geom_bond_atom_site_label_1
_geom_bond_atom_site_label_2
_geom_bond_distance
P1 O1 1.4967(15)
P1 C13 1.794(2)
P1 C7 1.8083(19)
P1 C1 1.8127(19)
O2 C14 1.368(2)
O2 C19 1.432(3)
N1 C2 1.503(3)
N1 H1N 0.84(3)
N1 H2N 0.92(3)
N1 H3N 0.93(3)
C1 C2 1.528(3)
C1 H1A 0.9900
C1 H1B 0.9900
C2 C3 1.553(3)
C2 H2A 1.0000
C3 C4 1.520(3)
C3 C6 1.528(3)
C3 C5 1.530(3)
C4 H4A 0.9800
C4 H4B 0.9800
C4 H4C 0.9800
C5 H5A 0.9800
C5 H5B 0.9800
C5 H5C 0.9800
C6 H6A 0.9800
C6 H6B 0.9800
C6 H6C 0.9800
C7 C8 1.390(3)
C7 C12 1.395(3)
C8 C9 1.396(3)
C8 H8A 0.9500
C9 C10 1.379(4)
C9 H9A 0.9500
C10 C11 1.385(4)
C10 H10A 0.9500
C11 C12 1.387(3)
C11 H11A 0.9500
C12 H12A 0.9500
C13 C18 1.390(3)
C13 C14 1.404(3)
C14 C15 1.386(3)
C15 C16 1.388(3)
C15 H15A 0.9500
C16 C17 1.382(3)
C16 H16A 0.9500
C17 C18 1.387(3)
C17 H17A 0.9500
C18 H18A 0.9500
C19 H19A 0.9800
C19 H19B 0.9800
C19 H19C 0.9800

loop_
_geom_hbond_atom_site_label_D
_geom_hbond_atom_site_label_H
_geom_hbond_atom_site_label_A
_geom_hbond_distance_DH
_geom_hbond_distance_HA
_geom_hbond_distance_DA
_geom_hbond_angle_DHA
_geom_hbond_site_symmetry_A
N1 H3N O1 0.93(3) 1.97(3) 2.807(2) 149(2) .
N1 H1N Cl1 0.84(3) 2.28(3) 3.095(2) 164(2) .
N1 H2N Cl1 0.92(3) 2.25(3) 3.1442(19) 163(2) 2_645

loop_
_geom_torsion_atom_site_label_1
_geom_torsion_atom_site_label_2
_geom_torsion_atom_site_label_3
_geom_torsion_atom_site_label_4
_geom_torsion
O1 P1 C1 C2 -46.53(16)
C13 P1 C1 C2 -167.24(13)
C7 P1 C1 C2 74.81(16)
P1 C1 C2 N1 62.14(18)
P1 C1 C2 C3 -173.53(13)
N1 C2 C3 C4 -169.3(2)
C1 C2 C3 C4 68.8(2)
N1 C2 C3 C6 69.8(2)
C1 C2 C3 C6 -52.1(2)
N1 C2 C3 C5 -51.2(2)
C1 C2 C3 C5 -173.13(18)
O1 P1 C7 C8 145.28(19)
C13 P1 C7 C8 -91.6(2)
C1 P1 C7 C8 23.3(2)
O1 P1 C7 C12 -33.19(19)
C13 P1 C7 C12 89.90(18)
C1 P1 C7 C12 -155.21(16)
C12 C7 C8 C9 -0.2(4)
P1 C7 C8 C9 -178.6(2)
C7 C8 C9 C10 -0.8(4)
C8 C9 C10 C11 1.0(4)
C9 C10 C11 C12 -0.1(4)
C10 C11 C12 C7 -0.9(4)
C8 C7 C12 C11 1.1(3)
P1 C7 C12 C11 179.62(19)
O1 P1 C13 C18 -1.79(18)
C7 P1 C13 C18 -123.82(15)
C1 P1 C13 C18 118.47(15)
O1 P1 C13 C14 -176.27(14)
C7 P1 C13 C14 61.70(18)
C1 P1 C13 C14 -56.01(17)
C19 O2 C14 C15 -4.7(3)
C19 O2 C14 C13 176.29(17)
C18 C13 C14 O2 177.81(16)
P1 C13 C14 O2 -7.8(2)
C18 C13 C14 C15 -1.2(3)
P1 C13 C14 C15 173.20(15)
O2 C14 C15 C16 -177.58(17)
C13 C14 C15 C16 1.4(3)
C14 C15 C16 C17 0.2(3)
C15 C16 C17 C18 -1.9(3)
C16 C17 C18 C13 2.0(3)
C14 C13 C18 C17 -0.5(3)
P1 C13 C18 C17 -175.21(16)
